data_1576267
loop_
_publ_author_name
'Zou, Bo'
'Chen, Xiaolin'
'Liu, Haoran'
'Wen, Sijie'
'Huang, Jieqing'
'Wei, Hengshan'
'Huang, Jinqing'
'Gu, Yu-Cheng'
'Xu, Bingjia'
'Fan, Jun'
'Jiang, Hua-Wei'

_publ_section_title
;
 Macrocyclic Geminal Diols: Synthesis, Structures, Stability and
 Photophysical Properties
;
_journal_name_full 'Chemical Science'
_journal_paper_doi 10.1039/D5SC08216A
_journal_year 2025
_chemical_formula_moiety 'C58 H52 O4, C6 H14'
_chemical_formula_sum 'C64 H66 O4'
_chemical_formula_weight 899.16
_chemical_name_common 2ketals-[1,1][4]PCP
_space_group_crystal_system monoclinic
_space_group_IT_number 14
_space_group_name_Hall '-P 2ybc'
_space_group_name_H-M_alt 'P 1 21/c 1'
_atom_sites_solution_hydrogens geom
_atom_sites_solution_primary dual
_audit_creation_date 2022-06-06
_audit_creation_method
;
Olex2 1.5
(compiled 2022.04.07 svn.rca3783a0 for OlexSys, GUI svn.r6498)
;
_audit_update_record
;
2025-08-11 deposited with the CCDC.	2025-11-12 downloaded from the CCDC.
;
_cell_angle_alpha 90
_cell_angle_beta 99.2060(10)
_cell_angle_gamma 90
_cell_formula_units_Z 2
_cell_length_a 12.0868(5)
_cell_length_b 23.5414(9)
_cell_length_c 8.7707(3)
_cell_measurement_reflns_used 9952
_cell_measurement_temperature 163.00
_cell_measurement_theta_max 56.93
_cell_measurement_theta_min 3.61
_cell_volume 2463.47(16)
_computing_cell_refinement 'SAINT V8.40B (?, 2016)'
_computing_data_reduction 'SAINT V8.40B (?, 2016)'
_computing_molecular_graphics 'Olex2 1.5 (Dolomanov et al., 2009)'
_computing_publication_material 'Olex2 1.5 (Dolomanov et al., 2009)'
_computing_structure_refinement 'SHELXL 2018/3 (Sheldrick, 2015)'
_computing_structure_solution 'SHELXT 2018/2 (Sheldrick, 2018)'
_diffrn_ambient_temperature 163.00
_diffrn_measured_fraction_theta_full 0.999
_diffrn_measured_fraction_theta_max 0.995
_diffrn_measurement_device_type 'Bruker APEX-II CCD'
_diffrn_measurement_method '\f and \w scans'
_diffrn_radiation_type GaK\a
_diffrn_radiation_wavelength 1.34139
_diffrn_reflns_av_R_equivalents 0.0345
_diffrn_reflns_av_unetI/netI 0.0310
_diffrn_reflns_Laue_measured_fraction_full 0.999
_diffrn_reflns_Laue_measured_fraction_max 0.995
_diffrn_reflns_limit_h_max 15
_diffrn_reflns_limit_h_min -15
_diffrn_reflns_limit_k_max 22
_diffrn_reflns_limit_k_min -29
_diffrn_reflns_limit_l_max 10
_diffrn_reflns_limit_l_min -10
_diffrn_reflns_number 19042
_diffrn_reflns_point_group_measured_fraction_full 0.999
_diffrn_reflns_point_group_measured_fraction_max 0.995
_diffrn_reflns_theta_full 53.594
_diffrn_reflns_theta_max 56.952
_diffrn_reflns_theta_min 3.223
_diffrn_source_current 2.86
_diffrn_source_power 0.1997996
_diffrn_source_voltage 69.86
_diffrn_standards_number 0
_exptl_absorpt_coefficient_mu 0.363
_exptl_absorpt_correction_T_max 0.7512
_exptl_absorpt_correction_T_min 0.6350
_exptl_absorpt_correction_type multi-scan
_exptl_absorpt_process_details
;
SADABS-2016/2 (Bruker,2016/2) was used for absorption correction.
wR2(int) was 0.1090 before and 0.0486 after correction.
The Ratio of minimum to maximum transmission is 0.8453.
The \l/2 correction factor is Not present.
;
_exptl_crystal_colour colourless
_exptl_crystal_colour_primary colourless
_exptl_crystal_density_diffrn 1.212
_exptl_crystal_description block
_exptl_crystal_F_000 964
_exptl_crystal_size_max 0.12
_exptl_crystal_size_mid 0.09
_exptl_crystal_size_min 0.09
_refine_diff_density_max 0.709
_refine_diff_density_min -0.532
_refine_diff_density_rms 0.059
_refine_ls_extinction_method none
_refine_ls_goodness_of_fit_ref 1.030
_refine_ls_hydrogen_treatment constr
_refine_ls_matrix_type full
_refine_ls_number_parameters 310
_refine_ls_number_reflns 4997
_refine_ls_number_restraints 0
_refine_ls_restrained_S_all 1.030
_refine_ls_R_factor_all 0.0671
_refine_ls_R_factor_gt 0.0615
_refine_ls_shift/su_max 0.000
_refine_ls_shift/su_mean 0.000
_refine_ls_structure_factor_coef Fsqd
_refine_ls_weighting_details 'w=1/[\s^2^(Fo^2^)+(0.0926P)^2^+2.0727P] where P=(Fo^2^+2Fc^2^)/3'
_refine_ls_weighting_scheme calc
_refine_ls_wR_factor_gt 0.1683
_refine_ls_wR_factor_ref 0.1736
_reflns_Friedel_coverage 0.000
_reflns_number_gt 4417
_reflns_number_total 4997
_reflns_threshold_expression 'I > 2\s(I)'
_cod_data_source_file d5sc08216a2.cif
_cod_data_source_block 2_a
_cod_database_code 1576267
_shelx_shelxl_version_number 2018/3
_shelx_space_group_comment
;
The symmetry employed for this shelxl refinement is uniquely defined
by the following loop, which should always be used as a source of
symmetry information in preference to the above space-group names.
They are only intended as comments.
;
_shelx_estimated_absorpt_t_max 0.968
_shelx_estimated_absorpt_t_min 0.958
_olex2_refinement_description
;
1. Fixed Uiso
 At 1.2 times of:
  All C(H) groups, All C(H,H) groups
 At 1.5 times of:
  All C(H,H,H) groups
2.a Secondary CH2 refined with riding coordinates:
 C26(H26A,H26B), C28(H28A,H28B), C31(H31A,H31B), C32(H32A,H32B)
2.b Aromatic/amide H refined with riding coordinates:
 C3(H3), C4(H4), C5(H5), C6(H6), C9(H9), C10(H10), C11(H11), C12(H12),
 C15(H15), C16(H16), C17(H17), C18(H18), C21(H21), C22(H22), C23(H23), C24(H24)
2.c Idealised Me refined as rotating group:
 C27(H27A,H27B,H27C), C29(H29A,H29B,H29C), C30(H30A,H30B,H30C)
;
_olex2_submission_special_instructions 'No special instructions were received'

loop_
_space_group_symop_operation_xyz
'x, y, z'
'-x, y+1/2, -z+1/2'
'-x, -y, -z'
'x, -y-1/2, z-1/2'

loop_
_atom_site_label
_atom_site_type_symbol
_atom_site_fract_x
_atom_site_fract_y
_atom_site_fract_z
_atom_site_U_iso_or_equiv
_atom_site_adp_type
_atom_site_occupancy
_atom_site_site_symmetry_order
_atom_site_calc_flag
_atom_site_refinement_flags_posn
_atom_site_refinement_flags_adp
_atom_site_refinement_flags_occupancy
_atom_site_disorder_assembly
_atom_site_disorder_group
O1 O 0.80335(11) 0.36732(6) -0.27126(14) 0.0266(3) Uani 1 1 d . . . . .
O2 O 0.94105(10) 0.33400(6) -0.07229(15) 0.0262(3) Uani 1 1 d . . . . .
C1 C 0.83920(14) 0.36448(8) -0.1105(2) 0.0220(4) Uani 1 1 d . . . . .
C2 C 0.85922(14) 0.42285(8) -0.0338(2) 0.0222(4) Uani 1 1 d . . . . .
C3 C 0.78521(16) 0.46734(8) -0.0802(2) 0.0265(4) Uani 1 1 d . . . . .
H3 H 0.734733 0.464462 -0.174733 0.032 Uiso 1 1 calc R U . . .
C4 C 0.78432(15) 0.51566(8) 0.0098(2) 0.0261(4) Uani 1 1 d . . . . .
H4 H 0.733704 0.545618 -0.024329 0.031 Uiso 1 1 calc R U . . .
C5 C 0.93951(14) 0.43044(8) 0.0972(2) 0.0236(4) Uani 1 1 d . . . . .
H5 H 0.995523 0.402350 0.125167 0.028 Uiso 1 1 calc R U . . .
C6 C 0.93815(15) 0.47884(8) 0.1873(2) 0.0238(4) Uani 1 1 d . . . . .
H6 H 0.993715 0.483415 0.276172 0.029 Uiso 1 1 calc R U . . .
C7 C 0.85702(14) 0.52093(8) 0.1503(2) 0.0228(4) Uani 1 1 d . . . . .
C8 C 0.83576(14) 0.56499(8) 0.2637(2) 0.0225(4) Uani 1 1 d . . . . .
C9 C 0.78817(15) 0.61761(8) 0.2182(2) 0.0258(4) Uani 1 1 d . . . . .
H9 H 0.785054 0.629631 0.114224 0.031 Uiso 1 1 calc R U . . .
C10 C 0.74530(16) 0.65274(8) 0.3219(2) 0.0261(4) Uani 1 1 d . . . . .
H10 H 0.712686 0.688138 0.287575 0.031 Uiso 1 1 calc R U . . .
C11 C 0.84932(15) 0.55156(8) 0.4210(2) 0.0257(4) Uani 1 1 d . . . . .
H11 H 0.887605 0.517695 0.456976 0.031 Uiso 1 1 calc R U . . .
C12 C 0.80775(15) 0.58692(8) 0.5257(2) 0.0260(4) Uani 1 1 d . . . . .
H12 H 0.819068 0.577139 0.632188 0.031 Uiso 1 1 calc R U . . .
C13 C 0.74959(15) 0.63661(8) 0.4764(2) 0.0236(4) Uani 1 1 d . . . . .
C14 C 0.67980(15) 0.66465(8) 0.5798(2) 0.0237(4) Uani 1 1 d . . . . .
C15 C 0.56856(16) 0.67837(8) 0.5203(2) 0.0275(4) Uani 1 1 d . . . . .
H15 H 0.545437 0.679320 0.411622 0.033 Uiso 1 1 calc R U . . .
C16 C 0.49154(16) 0.69058(9) 0.6169(2) 0.0283(4) Uani 1 1 d . . . . .
H16 H 0.416253 0.698944 0.573099 0.034 Uiso 1 1 calc R U . . .
C17 C 0.71369(15) 0.67073(8) 0.7395(2) 0.0270(4) Uani 1 1 d . . . . .
H17 H 0.790262 0.665504 0.782605 0.032 Uiso 1 1 calc R U . . .
C18 C 0.63664(15) 0.68428(8) 0.8354(2) 0.0264(4) Uani 1 1 d . . . . .
H18 H 0.661988 0.689228 0.942836 0.032 Uiso 1 1 calc R U . . .
C19 C 0.52246(15) 0.69083(7) 0.7777(2) 0.0231(4) Uani 1 1 d . . . . .
C20 C 0.43474(15) 0.68929(7) 0.8794(2) 0.0228(4) Uani 1 1 d . . . . .
C21 C 0.32424(16) 0.70599(8) 0.8247(2) 0.0278(4) Uani 1 1 d . . . . .
H21 H 0.308469 0.727522 0.732176 0.033 Uiso 1 1 calc R U . . .
C22 C 0.23749(15) 0.69155(8) 0.9036(2) 0.0273(4) Uani 1 1 d . . . . .
H22 H 0.162822 0.701856 0.861663 0.033 Uiso 1 1 calc R U . . .
C23 C 0.45540(15) 0.66333(8) 1.0245(2) 0.0262(4) Uani 1 1 d . . . . .
H23 H 0.530261 0.654083 1.068319 0.031 Uiso 1 1 calc R U . . .
C24 C 0.36900(15) 0.65074(8) 1.1061(2) 0.0254(4) Uani 1 1 d . . . . .
H24 H 0.385708 0.634131 1.205859 0.031 Uiso 1 1 calc R U . . .
C25 C 0.25794(15) 0.66229(7) 1.0429(2) 0.0219(4) Uani 1 1 d . . . . .
C26 C 0.88093(18) 0.39352(10) -0.3578(2) 0.0367(5) Uani 1 1 d . . . . .
H26A H 0.956965 0.377574 -0.326492 0.044 Uiso 1 1 calc R U . . .
H26B H 0.884145 0.434995 -0.338848 0.044 Uiso 1 1 calc R U . . .
C27 C 0.8404(2) 0.38172(12) -0.5238(3) 0.0516(7) Uani 1 1 d . . . . .
H27A H 0.893222 0.397655 -0.586205 0.077 Uiso 1 1 calc R U . . .
H27B H 0.766517 0.399134 -0.554404 0.077 Uiso 1 1 calc R U . . .
H27C H 0.834638 0.340575 -0.540223 0.077 Uiso 1 1 calc R U . . .
C28 C 0.94073(17) 0.27835(9) -0.1381(3) 0.0331(5) Uani 1 1 d . . . . .
H28A H 0.932923 0.280993 -0.251981 0.040 Uiso 1 1 calc R U . . .
H28B H 0.876898 0.256074 -0.111868 0.040 Uiso 1 1 calc R U . . .
C29 C 1.04915(19) 0.24988(10) -0.0740(3) 0.0429(5) Uani 1 1 d . . . . .
H29A H 1.050908 0.211771 -0.118492 0.064 Uiso 1 1 calc R U . . .
H29B H 1.055618 0.246957 0.038535 0.064 Uiso 1 1 calc R U . . .
H29C H 1.111807 0.272312 -0.100136 0.064 Uiso 1 1 calc R U . . .
C30 C 0.4543(5) 0.5377(2) 0.7793(9) 0.143(2) Uani 1 1 d . . . . .
H30A H 0.382223 0.554282 0.733585 0.214 Uiso 1 1 calc R U . . .
H30B H 0.515120 0.563483 0.763083 0.214 Uiso 1 1 calc R U . . .
H30C H 0.455768 0.532135 0.890335 0.214 Uiso 1 1 calc R U . . .
C31 C 0.4686(4) 0.48521(19) 0.7090(6) 0.0984(14) Uani 1 1 d . . . . .
H31A H 0.393768 0.467883 0.677519 0.118 Uiso 1 1 calc R U . . .
H31B H 0.511555 0.459867 0.787030 0.118 Uiso 1 1 calc R U . . .
C32 C 0.5284(5) 0.4873(3) 0.5676(5) 0.133(2) Uani 1 1 d . . . . .
H32A H 0.600154 0.507676 0.597732 0.160 Uiso 1 1 calc R U . . .
H32B H 0.546901 0.447800 0.542103 0.160 Uiso 1 1 calc R U . . .

loop_
_atom_site_aniso_label
_atom_site_aniso_U_11
_atom_site_aniso_U_22
_atom_site_aniso_U_33
_atom_site_aniso_U_23
_atom_site_aniso_U_13
_atom_site_aniso_U_12
O1 0.0268(7) 0.0350(7) 0.0186(6) -0.0023(5) 0.0056(5) -0.0066(5)
O2 0.0212(6) 0.0279(7) 0.0300(7) -0.0059(5) 0.0058(5) 0.0010(5)
C1 0.0201(8) 0.0266(9) 0.0194(8) -0.0012(7) 0.0030(6) 0.0000(7)
C2 0.0218(8) 0.0252(9) 0.0204(8) -0.0003(7) 0.0059(6) -0.0018(7)
C3 0.0268(9) 0.0303(10) 0.0208(8) -0.0002(7) -0.0013(7) 0.0003(7)
C4 0.0261(9) 0.0262(9) 0.0250(9) 0.0018(7) 0.0011(7) 0.0034(7)
C5 0.0201(8) 0.0268(9) 0.0242(9) 0.0003(7) 0.0040(7) 0.0018(7)
C6 0.0213(8) 0.0287(9) 0.0207(8) -0.0017(7) 0.0009(6) 0.0000(7)
C7 0.0219(8) 0.0246(9) 0.0222(8) 0.0003(7) 0.0048(7) -0.0025(7)
C8 0.0190(8) 0.0255(9) 0.0232(8) -0.0020(7) 0.0035(6) -0.0020(7)
C9 0.0291(9) 0.0267(9) 0.0222(9) 0.0024(7) 0.0064(7) -0.0008(7)
C10 0.0290(9) 0.0225(9) 0.0276(9) 0.0019(7) 0.0068(7) 0.0002(7)
C11 0.0247(9) 0.0278(9) 0.0240(9) 0.0005(7) 0.0016(7) 0.0036(7)
C12 0.0247(9) 0.0319(10) 0.0211(8) -0.0004(7) 0.0027(7) 0.0007(7)
C13 0.0212(8) 0.0249(9) 0.0251(9) -0.0031(7) 0.0050(7) -0.0036(7)
C14 0.0232(9) 0.0231(9) 0.0257(9) -0.0005(7) 0.0069(7) -0.0022(7)
C15 0.0285(9) 0.0324(10) 0.0221(9) 0.0034(7) 0.0051(7) 0.0026(8)
C16 0.0233(9) 0.0353(10) 0.0264(9) 0.0059(8) 0.0045(7) 0.0049(7)
C17 0.0210(8) 0.0334(10) 0.0265(9) -0.0033(7) 0.0036(7) -0.0017(7)
C18 0.0244(9) 0.0324(10) 0.0224(9) -0.0026(7) 0.0036(7) -0.0021(7)
C19 0.0236(9) 0.0218(9) 0.0248(9) 0.0014(7) 0.0066(7) 0.0005(7)
C20 0.0230(9) 0.0225(9) 0.0236(8) -0.0010(7) 0.0059(7) -0.0010(7)
C21 0.0265(9) 0.0313(10) 0.0260(9) 0.0081(7) 0.0056(7) 0.0044(7)
C22 0.0213(9) 0.0322(10) 0.0288(9) 0.0057(8) 0.0048(7) 0.0053(7)
C23 0.0195(8) 0.0338(10) 0.0244(9) 0.0010(7) 0.0013(7) -0.0006(7)
C24 0.0245(9) 0.0321(10) 0.0190(8) 0.0022(7) 0.0015(7) -0.0022(7)
C25 0.0225(9) 0.0224(9) 0.0214(8) -0.0025(7) 0.0051(7) -0.0008(6)
C26 0.0387(11) 0.0461(12) 0.0272(10) -0.0008(9) 0.0117(8) -0.0152(9)
C27 0.0678(17) 0.0633(17) 0.0266(11) -0.0012(10) 0.0161(11) -0.0175(13)
C28 0.0297(10) 0.0302(10) 0.0402(11) -0.0103(8) 0.0079(8) -0.0003(8)
C29 0.0345(11) 0.0353(12) 0.0604(15) -0.0052(10) 0.0114(10) 0.0056(9)
C30 0.110(4) 0.086(4) 0.230(7) -0.027(4) 0.022(4) -0.012(3)
C31 0.072(2) 0.085(3) 0.136(4) 0.016(3) 0.008(2) -0.009(2)
C32 0.139(5) 0.171(6) 0.080(3) 0.023(3) -0.011(3) -0.069(4)

loop_
_atom_type_symbol
_atom_type_description
_atom_type_scat_dispersion_real
_atom_type_scat_dispersion_imag
_atom_type_scat_source
C C 0.0137 0.0067 'International Tables Vol C Tables 4.2.6.8 and 6.1.1.4'
H H 0.0000 0.0000 'International Tables Vol C Tables 4.2.6.8 and 6.1.1.4'
O O 0.0389 0.0241 'International Tables Vol C Tables 4.2.6.8 and 6.1.1.4'

loop_
_geom_angle_atom_site_label_1
_geom_angle_atom_site_label_2
_geom_angle_atom_site_label_3
_geom_angle
_geom_angle_site_symmetry_1
_geom_angle_site_symmetry_3
_geom_angle_publ_flag
C1 O1 C26 115.26(14) . . ?
C1 O2 C28 114.92(14) . . ?
O1 C1 O2 112.17(14) . . ?
O1 C1 C2 113.49(14) . . ?
O1 C1 C25 105.96(13) . 3_666 ?
O2 C1 C2 106.23(13) . . ?
O2 C1 C25 112.96(14) . 3_666 ?
C2 C1 C25 105.99(14) . 3_666 ?
C3 C2 C1 119.76(15) . . ?
C5 C2 C1 121.20(16) . . ?
C5 C2 C3 118.31(17) . . ?
C2 C3 H3 119.6 . . ?
C4 C3 C2 120.89(17) . . ?
C4 C3 H3 119.6 . . ?
C3 C4 H4 119.6 . . ?
C3 C4 C7 120.87(17) . . ?
C7 C4 H4 119.6 . . ?
C2 C5 H5 119.8 . . ?
C6 C5 C2 120.34(17) . . ?
C6 C5 H5 119.8 . . ?
C5 C6 H6 119.3 . . ?
C5 C6 C7 121.49(16) . . ?
C7 C6 H6 119.3 . . ?
C4 C7 C8 119.93(16) . . ?
C6 C7 C4 117.44(16) . . ?
C6 C7 C8 121.99(16) . . ?
C9 C8 C7 122.34(16) . . ?
C9 C8 C11 117.37(16) . . ?
C11 C8 C7 119.74(16) . . ?
C8 C9 H9 119.3 . . ?
C10 C9 C8 121.38(17) . . ?
C10 C9 H9 119.3 . . ?
C9 C10 H10 119.6 . . ?
C9 C10 C13 120.80(17) . . ?
C13 C10 H10 119.6 . . ?
C8 C11 H11 119.4 . . ?
C12 C11 C8 121.20(17) . . ?
C12 C11 H11 119.4 . . ?
C11 C12 H12 119.6 . . ?
C11 C12 C13 120.88(17) . . ?
C13 C12 H12 119.6 . . ?
C10 C13 C14 122.17(17) . . ?
C12 C13 C10 117.75(17) . . ?
C12 C13 C14 119.27(16) . . ?
C15 C14 C13 118.66(16) . . ?
C15 C14 C17 117.27(16) . . ?
C17 C14 C13 123.40(16) . . ?
C14 C15 H15 119.3 . . ?
C16 C15 C14 121.31(17) . . ?
C16 C15 H15 119.3 . . ?
C15 C16 H16 119.3 . . ?
C15 C16 C19 121.31(17) . . ?
C19 C16 H16 119.3 . . ?
C14 C17 H17 119.6 . . ?
C18 C17 C14 120.77(17) . . ?
C18 C17 H17 119.6 . . ?
C17 C18 H18 119.2 . . ?
C17 C18 C19 121.62(17) . . ?
C19 C18 H18 119.2 . . ?
C16 C19 C20 120.12(16) . . ?
C18 C19 C16 116.89(16) . . ?
C18 C19 C20 122.35(16) . . ?
C21 C20 C19 121.22(16) . . ?
C23 C20 C19 120.97(16) . . ?
C23 C20 C21 117.14(16) . . ?
C20 C21 H21 119.5 . . ?
C22 C21 C20 121.02(17) . . ?
C22 C21 H21 119.5 . . ?
C21 C22 H22 119.4 . . ?
C21 C22 C25 121.16(17) . . ?
C25 C22 H22 119.4 . . ?
C20 C23 H23 119.2 . . ?
C24 C23 C20 121.52(17) . . ?
C24 C23 H23 119.2 . . ?
C23 C24 H24 119.7 . . ?
C23 C24 C25 120.56(17) . . ?
C25 C24 H24 119.7 . . ?
C22 C25 C1 120.30(16) . 3_666 ?
C22 C25 C24 118.08(16) . . ?
C24 C25 C1 120.92(16) . 3_666 ?
O1 C26 H26A 110.3 . . ?
O1 C26 H26B 110.3 . . ?
O1 C26 C27 107.23(17) . . ?
H26A C26 H26B 108.5 . . ?
C27 C26 H26A 110.3 . . ?
C27 C26 H26B 110.3 . . ?
C26 C27 H27A 109.5 . . ?
C26 C27 H27B 109.5 . . ?
C26 C27 H27C 109.5 . . ?
H27A C27 H27B 109.5 . . ?
H27A C27 H27C 109.5 . . ?
H27B C27 H27C 109.5 . . ?
O2 C28 H28A 110.1 . . ?
O2 C28 H28B 110.1 . . ?
O2 C28 C29 108.19(16) . . ?
H28A C28 H28B 108.4 . . ?
C29 C28 H28A 110.1 . . ?
C29 C28 H28B 110.1 . . ?
C28 C29 H29A 109.5 . . ?
C28 C29 H29B 109.5 . . ?
C28 C29 H29C 109.5 . . ?
H29A C29 H29B 109.5 . . ?
H29A C29 H29C 109.5 . . ?
H29B C29 H29C 109.5 . . ?
H30A C30 H30B 109.5 . . ?
H30A C30 H30C 109.5 . . ?
H30B C30 H30C 109.5 . . ?
C31 C30 H30A 109.5 . . ?
C31 C30 H30B 109.5 . . ?
C31 C30 H30C 109.5 . . ?
C30 C31 H31A 108.4 . . ?
C30 C31 H31B 108.4 . . ?
C30 C31 C32 115.7(5) . . ?
H31A C31 H31B 107.4 . . ?
C32 C31 H31A 108.4 . . ?
C32 C31 H31B 108.4 . . ?
C31 C32 H32A 107.8 . . ?
C31 C32 H32B 107.8 . . ?
C32 C32 C31 117.8(7) 3_666 . ?
C32 C32 H32A 107.8 3_666 . ?
C32 C32 H32B 107.8 3_666 . ?
H32A C32 H32B 107.2 . . ?

loop_
_geom_bond_atom_site_label_1
_geom_bond_atom_site_label_2
_geom_bond_distance
_geom_bond_site_symmetry_2
_geom_bond_publ_flag
O1 C1 1.408(2) . ?
O1 C26 1.436(2) . ?
O2 C1 1.418(2) . ?
O2 C28 1.431(2) . ?
C1 C2 1.532(2) . ?
C1 C25 1.533(2) 3_666 ?
C2 C3 1.395(3) . ?
C2 C5 1.392(2) . ?
C3 H3 0.9500 . ?
C3 C4 1.386(3) . ?
C4 H4 0.9500 . ?
C4 C7 1.400(3) . ?
C5 H5 0.9500 . ?
C5 C6 1.388(3) . ?
C6 H6 0.9500 . ?
C6 C7 1.395(3) . ?
C7 C8 1.487(2) . ?
C8 C9 1.397(3) . ?
C8 C11 1.400(2) . ?
C9 H9 0.9500 . ?
C9 C10 1.389(3) . ?
C10 H10 0.9500 . ?
C10 C13 1.400(3) . ?
C11 H11 0.9500 . ?
C11 C12 1.392(3) . ?
C12 H12 0.9500 . ?
C12 C13 1.397(3) . ?
C13 C14 1.488(2) . ?
C14 C15 1.400(3) . ?
C14 C17 1.403(3) . ?
C15 H15 0.9500 . ?
C15 C16 1.385(3) . ?
C16 H16 0.9500 . ?
C16 C19 1.401(3) . ?
C17 H17 0.9500 . ?
C17 C18 1.388(3) . ?
C18 H18 0.9500 . ?
C18 C19 1.400(3) . ?
C19 C20 1.491(2) . ?
C20 C21 1.401(3) . ?
C20 C23 1.398(3) . ?
C21 H21 0.9500 . ?
C21 C22 1.388(3) . ?
C22 H22 0.9500 . ?
C22 C25 1.390(3) . ?
C23 H23 0.9500 . ?
C23 C24 1.389(3) . ?
C24 H24 0.9500 . ?
C24 C25 1.395(2) . ?
C26 H26A 0.9900 . ?
C26 H26B 0.9900 . ?
C26 C27 1.487(3) . ?
C27 H27A 0.9800 . ?
C27 H27B 0.9800 . ?
C27 H27C 0.9800 . ?
C28 H28A 0.9900 . ?
C28 H28B 0.9900 . ?
C28 C29 1.499(3) . ?
C29 H29A 0.9800 . ?
C29 H29B 0.9800 . ?
C29 H29C 0.9800 . ?
C30 H30A 0.9800 . ?
C30 H30B 0.9800 . ?
C30 H30C 0.9800 . ?
C30 C31 1.405(7) . ?
C31 H31A 0.9900 . ?
C31 H31B 0.9900 . ?
C31 C32 1.533(7) . ?
C32 C32 1.406(10) 3_666 ?
C32 H32A 0.9900 . ?
C32 H32B 0.9900 . ?

loop_
_geom_torsion_atom_site_label_1
_geom_torsion_atom_site_label_2
_geom_torsion_atom_site_label_3
_geom_torsion_atom_site_label_4
_geom_torsion
_geom_torsion_site_symmetry_1
_geom_torsion_site_symmetry_2
_geom_torsion_site_symmetry_3
_geom_torsion_site_symmetry_4
_geom_torsion_publ_flag
O1 C1 C2 C3 40.5(2) . . . . ?
O1 C1 C2 C5 -149.50(16) . . . . ?
O2 C1 C2 C3 164.20(15) . . . . ?
O2 C1 C2 C5 -25.8(2) . . . . ?
C1 O1 C26 C27 168.20(19) . . . . ?
C1 O2 C28 C29 -174.27(16) . . . . ?
C1 C2 C3 C4 164.14(17) . . . . ?
C1 C2 C5 C6 -163.84(16) . . . . ?
C2 C3 C4 C7 -0.6(3) . . . . ?
C2 C5 C6 C7 0.2(3) . . . . ?
C3 C2 C5 C6 6.3(3) . . . . ?
C3 C4 C7 C6 7.0(3) . . . . ?
C3 C4 C7 C8 -164.05(17) . . . . ?
C4 C7 C8 C9 -33.4(3) . . . . ?
C4 C7 C8 C11 137.92(18) . . . . ?
C5 C2 C3 C4 -6.2(3) . . . . ?
C5 C6 C7 C4 -6.8(3) . . . . ?
C5 C6 C7 C8 164.00(16) . . . . ?
C6 C7 C8 C9 156.03(18) . . . . ?
C6 C7 C8 C11 -32.7(3) . . . . ?
C7 C8 C9 C10 164.94(17) . . . . ?
C7 C8 C11 C12 -165.98(17) . . . . ?
C8 C9 C10 C13 0.7(3) . . . . ?
C8 C11 C12 C13 1.0(3) . . . . ?
C9 C8 C11 C12 5.7(3) . . . . ?
C9 C10 C13 C12 6.1(3) . . . . ?
C9 C10 C13 C14 -163.59(17) . . . . ?
C10 C13 C14 C15 40.7(3) . . . . ?
C10 C13 C14 C17 -148.97(19) . . . . ?
C11 C8 C9 C10 -6.5(3) . . . . ?
C11 C12 C13 C10 -6.8(3) . . . . ?
C11 C12 C13 C14 163.10(17) . . . . ?
C12 C13 C14 C15 -128.79(19) . . . . ?
C12 C13 C14 C17 41.5(3) . . . . ?
C13 C14 C15 C16 163.09(18) . . . . ?
C13 C14 C17 C18 -164.18(18) . . . . ?
C14 C15 C16 C19 1.3(3) . . . . ?
C14 C17 C18 C19 1.8(3) . . . . ?
C15 C14 C17 C18 6.3(3) . . . . ?
C15 C16 C19 C18 6.7(3) . . . . ?
C15 C16 C19 C20 -164.34(18) . . . . ?
C16 C19 C20 C21 -21.1(3) . . . . ?
C16 C19 C20 C23 149.20(19) . . . . ?
C17 C14 C15 C16 -7.8(3) . . . . ?
C17 C18 C19 C16 -8.2(3) . . . . ?
C17 C18 C19 C20 162.58(18) . . . . ?
C18 C19 C20 C21 168.34(18) . . . . ?
C18 C19 C20 C23 -21.3(3) . . . . ?
C19 C20 C21 C22 163.68(18) . . . . ?
C19 C20 C23 C24 -166.06(17) . . . . ?
C20 C21 C22 C25 2.9(3) . . . . ?
C20 C23 C24 C25 1.9(3) . . . . ?
C21 C20 C23 C24 4.7(3) . . . . ?
C21 C22 C25 C1 -166.72(17) . . . 3_666 ?
C21 C22 C25 C24 3.8(3) . . . . ?
C23 C20 C21 C22 -7.0(3) . . . . ?
C23 C24 C25 C1 164.31(17) . . . 3_666 ?
C23 C24 C25 C22 -6.1(3) . . . . ?
C25 C1 C2 C3 -75.40(19) 3_666 . . . ?
C25 C1 C2 C5 94.62(19) 3_666 . . . ?
C26 O1 C1 O2 -58.8(2) . . . . ?
C26 O1 C1 C2 61.7(2) . . . . ?
C26 O1 C1 C25 177.55(16) . . . 3_666 ?
C28 O2 C1 O1 -53.5(2) . . . . ?
C28 O2 C1 C2 -178.03(14) . . . . ?
C28 O2 C1 C25 66.18(19) . . . 3_666 ?
C30 C31 C32 C32 -69.1(8) . . . 3_666 ?
